data_4073486
loop_
_publ_author_name
'Zhao, Liang'
'Mak, Thomas C. W.'

_publ_section_title
;
 Silver(I)&#x2212;Thiophene \p Interaction in the Assembly of Coordination
 Networks with the Supramolecular Synthons
 R&#x2212;C&#x22EE;C&#x2283;Agn(R = 2- or 3-thienyl;n= 4)&#x2020;
;
_journal_issue 18
_journal_name_full Organometallics
_journal_page_first 4439
_journal_paper_doi 10.1021/om700370p
_journal_volume 26
_journal_year 2007
_chemical_formula_sum 'C21 H3 Ag6 F25 O14 S'
_chemical_formula_weight 1633.51
_chemical_name_common '(C4H3S-3)CCAg &#x00B7; 5AgC2F5CO2 &#x00B7; 4H2O'
_chemical_name_systematic
; 
 ? 
;
_space_group_IT_number 57
_symmetry_cell_setting orthorhombic
_symmetry_space_group_name_Hall '-P 2c 2b'
_symmetry_space_group_name_H-M 'P b c m'
_atom_sites_solution_hydrogens geom
_atom_sites_solution_primary direct
_atom_sites_solution_secondary difmap
_audit_creation_method SHELXL-97
_cell_angle_alpha 90.00
_cell_angle_beta 90.00
_cell_angle_gamma 90.00
_cell_formula_units_Z 8
_cell_length_a 14.1464(18)
_cell_length_b 20.208(2)
_cell_length_c 29.490(4)
_cell_measurement_temperature 293(2)
_cell_volume 8430.3(18)
_computing_structure_refinement 'SHELXL-97 (Sheldrick, 1997)'
_computing_structure_solution 'SHELXS-97 (Sheldrick, 1990)'
_diffrn_ambient_temperature 293(2)
_diffrn_measured_fraction_theta_full 0.998
_diffrn_measured_fraction_theta_max 0.998
_diffrn_radiation_monochromator graphite
_diffrn_radiation_source 'fine-focus sealed tube'
_diffrn_radiation_type MoK\a
_diffrn_radiation_wavelength 0.71073
_diffrn_reflns_av_R_equivalents 0.0442
_diffrn_reflns_av_sigmaI/netI 0.0369
_diffrn_reflns_limit_h_max 17
_diffrn_reflns_limit_h_min -16
_diffrn_reflns_limit_k_max 19
_diffrn_reflns_limit_k_min -24
_diffrn_reflns_limit_l_max 36
_diffrn_reflns_limit_l_min -20
_diffrn_reflns_number 37868
_diffrn_reflns_theta_full 26.01
_diffrn_reflns_theta_max 26.01
_diffrn_reflns_theta_min 1.76
_exptl_absorpt_coefficient_mu 2.949
_exptl_absorpt_correction_T_max 1.000000
_exptl_absorpt_correction_T_min 0.750304
_exptl_absorpt_correction_type multi-scan
_exptl_crystal_colour Colorless
_exptl_crystal_density_diffrn 2.574
_exptl_crystal_density_method 'not measured'
_exptl_crystal_description Block
_exptl_crystal_F_000 6112
_exptl_crystal_size_max 0.43
_exptl_crystal_size_mid 0.41
_exptl_crystal_size_min 0.34
_refine_diff_density_max 0.902
_refine_diff_density_min -0.950
_refine_diff_density_rms 0.133
_refine_ls_extinction_coef 0.00016(4)
_refine_ls_extinction_expression Fc^*^=kFc[1+0.001xFc^2^\l^3^/sin(2\q)]^-1/4^
_refine_ls_extinction_method SHELXL
_refine_ls_goodness_of_fit_ref 1.035
_refine_ls_hydrogen_treatment mixed
_refine_ls_matrix_type full
_refine_ls_number_parameters 630
_refine_ls_number_reflns 8454
_refine_ls_number_restraints 39
_refine_ls_restrained_S_all 1.036
_refine_ls_R_factor_all 0.0914
_refine_ls_R_factor_gt 0.0541
_refine_ls_shift/su_max 0.001
_refine_ls_shift/su_mean 0.000
_refine_ls_structure_factor_coef Fsqd
_refine_ls_weighting_details 'calc w=1/[\s^2^(Fo^2^)+(0.0883P)^2^+42.0931P] where P=(Fo^2^+2Fc^2^)/3'
_refine_ls_weighting_scheme calc
_refine_ls_wR_factor_gt 0.1473
_refine_ls_wR_factor_ref 0.1847
_reflns_number_gt 5362
_reflns_number_total 8454
_reflns_threshold_expression >2sigma(I)
_cod_data_source_file om700370p.cif
_cod_data_source_block Complex_5
_cod_depositor_comments
;
The following automatic conversions were performed:

'_symmetry_cell_setting' value 'Orthorhombic' changed to
'orthorhombic' according to
/home/saulius/struct/CIF-dictionaries/cif_core.dic dictionary named
'cif_core.dic' version 2.4.1 from
2010-06-29.

'_exptl_absorpt_correction_type' value 'Multi-scan'
changed to 'multi-scan' according to
/home/saulius/struct/CIF-dictionaries/cif_core.dic dictionary named
'cif_core.dic' version 2.4.1 from 2010-06-29.

Automatic conversion script
Id: cif_fix_values 1715 2011-07-08 13:25:40Z adriana 
;
_cod_original_sg_symbol_H-M Pbcm
_cod_database_code 4073486

loop_
_symmetry_equiv_pos_as_xyz
'x, y, z'
'-x, -y, z+1/2'
'-x, y+1/2, -z+1/2'
'x, -y+1/2, -z'
'-x, -y, -z'
'x, y, -z-1/2'
'x, -y-1/2, z-1/2'
'-x, y-1/2, z'

loop_
_atom_site_label
_atom_site_type_symbol
_atom_site_fract_x
_atom_site_fract_y
_atom_site_fract_z
_atom_site_U_iso_or_equiv
_atom_site_adp_type
_atom_site_occupancy
_atom_site_symmetry_multiplicity
_atom_site_calc_flag
_atom_site_refinement_flags
_atom_site_disorder_group
Ag1 Ag 0.53927(5) 0.35989(4) 0.49758(3) 0.0637(2) Uani 1 1 d . .
Ag2 Ag 0.42455(6) 0.38019(4) 0.58042(2) 0.0697(3) Uani 1 1 d . .
Ag3 Ag 0.38379(6) 0.46998(4) 0.50366(3) 0.0675(2) Uani 1 1 d . .
Ag4 Ag 0.43833(11) 0.24267(13) 0.54880(9) 0.0718(5) Uani 0.90 1 d P .
Ag4' Ag 0.3997(10) 0.2410(10) 0.5454(7) 0.064(4) Uani 0.10 1 d P .
Ag5 Ag 0.37839(7) 0.41703(6) 0.70068(3) 0.0877(3) Uani 1 1 d . .
Ag6 Ag 0.09076(6) 0.50821(7) 0.51828(3) 0.1019(4) Uani 1 1 d . .
S1 S 0.0346(4) 0.3500(4) 0.5014(4) 0.234(5) Uani 1 1 d . .
C1 C 0.3929(6) 0.3506(4) 0.5084(3) 0.0493(19) Uani 1 1 d . .
C2 C 0.3071(7) 0.3536(4) 0.5012(3) 0.052(2) Uani 1 1 d . .
C3 C 0.2081(7) 0.3518(5) 0.4941(4) 0.066(3) Uani 1 1 d . .
C4 C 0.1669(10) 0.3481(8) 0.4512(6) 0.116(5) Uani 1 1 d . .
H4A H 0.2026 0.3466 0.4247 0.139 Uiso 1 1 calc R .
C5 C 0.0587(6) 0.3466(6) 0.4507(4) 0.069(3) Uani 1 1 d . .
H5A H 0.0180 0.3443 0.4260 0.083 Uiso 1 1 calc R .
C6 C 0.1410(9) 0.3549(8) 0.5275(5) 0.105(4) Uani 1 1 d . .
H6A H 0.1518 0.3589 0.5585 0.126 Uiso 1 1 calc R .
O1 O 0.4732(5) 0.5337(3) 0.5584(2) 0.0656(17) Uani 1 1 d . .
O2 O 0.4289(5) 0.4791(3) 0.6207(2) 0.0672(17) Uani 1 1 d . .
C7 C 0.4636(7) 0.5257(5) 0.6008(3) 0.056(2) Uani 1 1 d . .
C8 C 0.5082(11) 0.5791(7) 0.6295(5) 0.118(5) Uani 1 1 d D .
C9 C 0.5214(12) 0.5776(7) 0.6752(8) 0.235(18) Uani 1 1 d D .
F11 F 0.6023(10) 0.5929(7) 0.6122(5) 0.206(7) Uani 1 1 d D .
F12 F 0.4682(11) 0.6398(5) 0.6193(4) 0.195(7) Uani 1 1 d D .
F13 F 0.4316(12) 0.5699(8) 0.6883(6) 0.325(16) Uani 1 1 d D .
F14 F 0.5732(11) 0.5231(7) 0.6819(6) 0.231(9) Uani 1 1 d D .
F15 F 0.5612(10) 0.6306(6) 0.6932(3) 0.216(7) Uani 1 1 d D .
O3 O 0.1368(5) 0.5312(5) 0.4482(3) 0.093(3) Uani 1 1 d . .
O4 O -0.0073(6) 0.5127(5) 0.4203(3) 0.103(3) Uani 1 1 d . .
C10 C 0.0781(9) 0.5279(7) 0.4177(4) 0.086(3) Uani 1 1 d . .
C11 C 0.1127(12) 0.5438(10) 0.3694(5) 0.118(5) Uani 1 1 d D .
C12 C 0.1415(12) 0.4860(10) 0.3439(5) 0.206(15) Uani 1 1 d D .
F21 F 0.1890(10) 0.5828(8) 0.3705(3) 0.208(7) Uani 1 1 d . .
F22 F 0.0444(11) 0.5742(7) 0.3434(4) 0.202(6) Uani 1 1 d . .
F23 F 0.2164(10) 0.4632(11) 0.3660(5) 0.275(10) Uani 1 1 d D .
F24 F 0.0738(11) 0.4425(7) 0.3436(4) 0.198(6) Uani 1 1 d D .
F25 F 0.1658(12) 0.5028(11) 0.3016(4) 0.282(11) Uani 1 1 d D .
O5 O 0.3272(7) 0.2373(4) 0.6042(3) 0.088(2) Uani 1 1 d . .
O6 O 0.3448(6) 0.3334(4) 0.6399(2) 0.082(2) Uani 1 1 d . .
C13 C 0.3118(8) 0.2764(7) 0.6339(3) 0.074(3) Uani 1 1 d . .
C14 C 0.2430(15) 0.2550(9) 0.6715(5) 0.128(6) Uani 1 1 d D .
C15 C 0.1465(15) 0.2791(9) 0.6724(5) 0.195(13) Uani 1 1 d D .
F31 F 0.2364(12) 0.1887(7) 0.6720(6) 0.243(9) Uani 1 1 d D .
F32 F 0.2863(14) 0.2559(11) 0.7103(4) 0.280(11) Uani 1 1 d D .
F33 F 0.1659(17) 0.3373(8) 0.6866(7) 0.349(17) Uani 1 1 d D .
F34 F 0.0934(10) 0.2494(8) 0.7005(4) 0.239(9) Uani 1 1 d D .
F35 F 0.1159(9) 0.2766(13) 0.6328(5) 0.301(14) Uani 1 1 d D .
O7 O 0.6733(5) 0.3382(4) 0.4640(2) 0.0723(19) Uani 1 1 d . .
O8 O 0.6078(5) 0.2468(4) 0.4343(3) 0.0729(19) Uani 1 1 d . .
C16 C 0.6736(7) 0.2854(6) 0.4422(4) 0.075(3) Uani 1 1 d . .
C17 C 0.7739(12) 0.2660(8) 0.4264(5) 0.164(10) Uani 1 1 d D .
C18 C 0.8051(9) 0.2895(8) 0.3825(6) 0.210(14) Uani 1 1 d D .
F41 F 0.7892(9) 0.1997(7) 0.4308(6) 0.223(7) Uani 1 1 d D .
F42 F 0.8456(7) 0.2868(10) 0.4560(4) 0.230(8) Uani 1 1 d D .
F43 F 0.7398(9) 0.2557(10) 0.3610(4) 0.288(12) Uani 1 1 d D .
F44 F 0.8908(7) 0.2690(8) 0.3750(6) 0.271(10) Uani 1 1 d D .
F45 F 0.7937(12) 0.3514(7) 0.3856(6) 0.278(12) Uani 1 1 d D .
O9 O 0.2530(5) 0.4779(5) 0.7123(2) 0.093(2) Uani 1 1 d . .
C19 C 0.2222(10) 0.4929(8) 0.7500 0.074(4) Uani 1 2 d SD .
C20 C 0.1239(19) 0.526(2) 0.7500 0.175(15) Uani 1 2 d SD .
C21 C 0.1330(18) 0.600(2) 0.7500 0.27(3) Uiso 1 2 d SD .
F51 F 0.0638(19) 0.5029(19) 0.7260(18) 0.23(3) Uani 0.55(5) 1 d P 1
F51' F 0.113(3) 0.558(3) 0.6972(8) 0.17(3) Uani 0.45(5) 1 d P 2
F52 F 0.195(2) 0.6179(8) 0.7205(11) 0.41(2) Uani 1 1 d D .
F53 F 0.051(2) 0.6298(14) 0.7500 0.322(18) Uani 1 2 d SD .
O10 O 0.5179(6) 0.3729(4) 0.7119(2) 0.091(2) Uani 1 1 d . .
C22 C 0.5514(12) 0.3606(10) 0.7500 0.086(5) Uani 1 2 d S .
C23 C 0.6604(18) 0.3352(9) 0.7500 0.209(19) Uani 1 2 d SD .
C24 C 0.671(2) 0.2639(10) 0.7500 0.36(6) Uiso 1 2 d SD .
F61 F 0.7078(9) 0.3582(9) 0.7128(4) 0.212(7) Uani 1 1 d . .
F62 F 0.764(3) 0.262(2) 0.7500 0.49(4) Uani 1 2 d SD .
F63 F 0.6141(14) 0.2504(7) 0.7845(8) 0.260(9) Uani 1 1 d D .
O1W O -0.1917(6) -0.0270(5) 0.6198(3) 0.110(3) Uani 1 1 d . .
O2W O 0.3405(4) 0.5593(4) 0.4541(2) 0.0685(17) Uani 1 1 d . .
O3W O 0.2487(4) 0.5295(3) 0.5440(2) 0.0661(17) Uani 1 1 d . .
O4W O 0.5783(5) 0.3686(4) 0.6185(2) 0.0719(18) Uani 1 1 d . .

loop_
_atom_site_aniso_label
_atom_site_aniso_U_11
_atom_site_aniso_U_22
_atom_site_aniso_U_33
_atom_site_aniso_U_23
_atom_site_aniso_U_13
_atom_site_aniso_U_12
Ag1 0.0558(4) 0.0703(5) 0.0648(5) -0.0054(4) 0.0129(3) -0.0016(3)
Ag2 0.0944(6) 0.0736(5) 0.0411(4) -0.0065(3) -0.0005(4) -0.0109(4)
Ag3 0.0696(5) 0.0603(5) 0.0726(5) 0.0020(4) -0.0059(4) 0.0014(4)
Ag4 0.0802(11) 0.0745(8) 0.0606(7) -0.0051(5) 0.0072(9) 0.0071(10)
Ag4' 0.080(9) 0.053(6) 0.061(6) -0.024(4) 0.009(8) 0.003(8)
Ag5 0.0903(6) 0.1270(8) 0.0459(4) -0.0108(4) -0.0010(4) 0.0196(6)
Ag6 0.0521(5) 0.1839(12) 0.0696(6) 0.0115(6) -0.0091(4) -0.0270(6)
S1 0.081(3) 0.176(6) 0.444(16) -0.001(8) -0.010(5) -0.013(4)
C1 0.056(5) 0.056(5) 0.035(4) 0.000(3) -0.005(3) -0.004(4)
C2 0.066(6) 0.048(5) 0.042(4) -0.005(4) -0.003(4) -0.001(4)
C3 0.053(5) 0.067(6) 0.079(7) -0.003(5) -0.011(5) 0.000(5)
C4 0.082(9) 0.142(13) 0.124(12) -0.036(10) -0.031(8) -0.001(9)
C5 0.034(4) 0.099(8) 0.074(6) -0.022(6) -0.029(4) -0.007(5)
C6 0.070(8) 0.139(12) 0.106(10) 0.013(9) 0.010(7) -0.002(8)
O1 0.064(4) 0.078(5) 0.054(4) 0.003(3) -0.003(3) -0.016(3)
O2 0.089(5) 0.063(4) 0.050(4) -0.007(3) -0.001(3) -0.003(4)
C7 0.056(5) 0.058(6) 0.054(5) -0.007(4) -0.005(4) 0.001(4)
C8 0.174(16) 0.098(11) 0.081(9) -0.002(8) -0.042(10) -0.031(11)
C9 0.42(5) 0.114(17) 0.17(2) -0.012(16) -0.15(3) -0.10(3)
F11 0.208(13) 0.224(14) 0.184(12) -0.069(10) 0.044(10) -0.132(11)
F12 0.310(17) 0.087(6) 0.189(11) -0.027(6) -0.142(12) 0.024(8)
F13 0.34(2) 0.30(2) 0.33(2) -0.231(19) 0.23(2) -0.225(19)
F14 0.266(17) 0.157(11) 0.271(19) 0.031(11) -0.175(15) -0.032(11)
F15 0.345(19) 0.211(12) 0.090(7) -0.018(7) -0.049(8) -0.145(13)
O3 0.059(4) 0.149(8) 0.071(5) 0.015(5) -0.008(4) -0.015(5)
O4 0.069(5) 0.175(9) 0.065(5) 0.005(5) -0.008(4) -0.020(5)
C10 0.068(7) 0.126(11) 0.065(7) 0.003(7) 0.003(6) -0.009(7)
C11 0.110(11) 0.169(16) 0.075(9) 0.022(10) 0.006(8) -0.026(11)
C12 0.126(18) 0.40(5) 0.090(13) -0.07(2) 0.009(12) -0.08(2)
F21 0.222(12) 0.309(17) 0.094(6) -0.005(8) 0.031(7) -0.166(13)
F22 0.237(14) 0.260(14) 0.110(8) 0.082(9) 0.044(8) 0.091(12)
F23 0.140(11) 0.48(3) 0.201(15) -0.002(18) 0.008(11) 0.095(15)
F24 0.217(14) 0.232(14) 0.147(11) -0.061(10) 0.025(9) -0.005(11)
F25 0.276(19) 0.48(3) 0.087(8) -0.045(12) 0.060(10) -0.080(19)
O5 0.120(7) 0.075(5) 0.068(5) -0.008(4) 0.028(5) -0.010(4)
O6 0.110(6) 0.093(6) 0.044(4) -0.009(4) 0.013(4) -0.016(5)
C13 0.082(7) 0.093(8) 0.047(5) 0.004(6) 0.009(5) -0.007(6)
C14 0.177(18) 0.141(15) 0.065(9) 0.000(8) 0.048(10) -0.047(13)
C15 0.17(3) 0.16(2) 0.25(4) 0.04(2) 0.09(3) -0.015(19)
F31 0.278(18) 0.178(12) 0.27(2) 0.115(13) 0.141(16) 0.014(12)
F32 0.28(2) 0.49(3) 0.068(7) 0.043(11) 0.055(9) -0.05(2)
F33 0.44(3) 0.180(14) 0.43(3) -0.099(17) 0.32(3) -0.123(18)
F34 0.206(13) 0.34(2) 0.174(12) -0.044(11) 0.132(11) -0.114(13)
F35 0.090(8) 0.67(4) 0.147(11) -0.007(19) 0.032(8) 0.005(14)
O7 0.056(4) 0.083(5) 0.078(5) -0.017(4) 0.011(3) -0.005(3)
O8 0.062(4) 0.077(5) 0.080(5) -0.010(4) 0.015(4) -0.010(4)
C16 0.053(6) 0.082(8) 0.090(8) -0.016(6) 0.021(5) -0.004(6)
C17 0.097(12) 0.140(16) 0.26(3) -0.108(17) 0.071(15) -0.044(11)
C18 0.113(16) 0.27(3) 0.25(3) -0.12(3) 0.087(19) -0.066(19)
F41 0.142(10) 0.180(12) 0.35(2) -0.028(13) 0.095(12) 0.058(9)
F42 0.067(6) 0.45(2) 0.175(11) -0.073(14) -0.002(6) 0.025(10)
F43 0.120(9) 0.55(3) 0.193(13) -0.207(18) 0.014(9) -0.036(14)
F44 0.108(8) 0.40(2) 0.302(19) -0.194(17) 0.123(11) -0.071(11)
F45 0.36(2) 0.162(11) 0.31(2) 0.011(12) 0.26(2) 0.010(13)
O9 0.074(5) 0.152(8) 0.052(4) 0.007(4) -0.005(4) 0.018(5)
C19 0.058(8) 0.097(12) 0.066(10) 0.000 0.000 0.005(8)
C20 0.17(3) 0.23(4) 0.12(2) 0.000 0.000 0.11(3)
F51 0.091(15) 0.27(3) 0.34(7) -0.01(3) -0.13(3) 0.013(16)
F51' 0.13(2) 0.29(6) 0.100(17) 0.00(2) -0.016(15) 0.10(3)
F52 0.47(3) 0.193(15) 0.57(6) 0.16(2) 0.24(4) 0.131(19)
F53 0.32(3) 0.34(3) 0.30(3) 0.000 0.000 0.25(3)
O10 0.091(5) 0.136(7) 0.046(4) 0.000(4) -0.002(4) 0.023(5)
C22 0.079(11) 0.116(14) 0.063(10) 0.000 0.000 0.035(10)
C23 0.29(4) 0.29(4) 0.038(10) 0.000 0.000 0.16(4)
F61 0.140(9) 0.36(2) 0.132(9) 0.054(11) 0.027(7) 0.082(11)
F62 0.44(5) 0.71(8) 0.32(4) 0.000 0.000 0.46(6)
F63 0.29(2) 0.186(14) 0.30(2) 0.058(13) 0.009(18) 0.115(13)
O1W 0.091(6) 0.176(9) 0.063(5) 0.023(5) 0.011(4) 0.017(6)
O2W 0.054(4) 0.085(5) 0.066(4) 0.013(3) 0.002(3) 0.012(3)
O3W 0.048(3) 0.087(5) 0.064(4) -0.003(3) -0.006(3) -0.011(3)
O4W 0.069(4) 0.093(5) 0.054(4) -0.001(3) -0.003(3) 0.013(4)

loop_
_atom_type_symbol
_atom_type_description
_atom_type_scat_dispersion_real
_atom_type_scat_dispersion_imag
_atom_type_scat_source
C C 0.0033 0.0016 'International Tables Vol C Tables 4.2.6.8 and 6.1.1.4'
H H 0.0000 0.0000 'International Tables Vol C Tables 4.2.6.8 and 6.1.1.4'
O O 0.0106 0.0060 'International Tables Vol C Tables 4.2.6.8 and 6.1.1.4'
F F 0.0171 0.0103 'International Tables Vol C Tables 4.2.6.8 and 6.1.1.4'
S S 0.1246 0.1234 'International Tables Vol C Tables 4.2.6.8 and 6.1.1.4'
Ag Ag -0.8971 1.1015 'International Tables Vol C Tables 4.2.6.8 and 6.1.1.4'

loop_
_geom_angle_atom_site_label_1
_geom_angle_atom_site_label_2
_geom_angle_atom_site_label_3
_geom_angle
_geom_angle_site_symmetry_1
_geom_angle_site_symmetry_3
C1 Ag1 O7 154.9(3) . .
C1 Ag1 Ag4 61.1(2) . 4_556
O7 Ag1 Ag4 94.07(19) . 4_556
C1 Ag1 Ag2 49.3(2) . .
O7 Ag1 Ag2 151.4(2) . .
Ag4 Ag1 Ag2 102.76(5) 4_556 .
C1 Ag1 Ag4' 51.5(4) . 4_556
O7 Ag1 Ag4' 103.6(3) . 4_556
Ag4 Ag1 Ag4' 9.6(3) 4_556 4_556
Ag2 Ag1 Ag4' 94.5(3) . 4_556
C1 Ag1 Ag3 50.5(2) . .
O7 Ag1 Ag3 141.1(2) . .
Ag4 Ag1 Ag3 101.02(5) 4_556 .
Ag2 Ag1 Ag3 57.99(3) . .
Ag4' Ag1 Ag3 92.5(3) 4_556 .
C1 Ag1 Ag4 54.1(2) . .
O7 Ag1 Ag4 117.4(2) . .
Ag4 Ag1 Ag4 57.26(9) 4_556 .
Ag2 Ag1 Ag4 57.34(5) . .
Ag4' Ag1 Ag4 54.2(4) 4_556 .
Ag3 Ag1 Ag4 100.85(5) . .
C1 Ag2 O6 121.0(3) . .
C1 Ag2 O2 135.7(3) . .
O6 Ag2 O2 88.7(3) . .
C1 Ag2 O4W 125.5(3) . .
O6 Ag2 O4W 92.7(3) . .
O2 Ag2 O4W 79.9(2) . .
C1 Ag2 Ag4 57.5(2) . .
O6 Ag2 Ag4 83.4(2) . .
O2 Ag2 Ag4 166.74(18) . .
O4W Ag2 Ag4 89.78(18) . .
C1 Ag2 Ag3 53.3(2) . .
O6 Ag2 Ag3 138.0(2) . .
O2 Ag2 Ag3 82.45(17) . .
O4W Ag2 Ag3 125.46(18) . .
Ag4 Ag2 Ag3 110.50(6) . .
C1 Ag2 Ag1 45.1(2) . .
O6 Ag2 Ag1 147.7(2) . .
O2 Ag2 Ag1 121.70(19) . .
O4W Ag2 Ag1 83.03(16) . .
Ag4 Ag2 Ag1 64.58(5) . .
Ag3 Ag2 Ag1 63.92(3) . .
C1 Ag2 Ag4' 53.6(5) . .
O6 Ag2 Ag4' 79.6(5) . .
O2 Ag2 Ag4' 168.3(5) . .
O4W Ag2 Ag4' 99.8(4) . .
Ag4 Ag2 Ag4' 10.6(3) . .
Ag3 Ag2 Ag4' 106.7(4) . .
Ag1 Ag2 Ag4' 69.6(4) . .
O2W Ag3 C1 143.0(3) . .
O2W Ag3 O1 98.0(2) . .
C1 Ag3 O1 117.6(3) . .
O2W Ag3 O3W 74.8(2) . .
C1 Ag3 O3W 118.9(3) . .
O1 Ag3 O3W 80.2(2) . .
O2W Ag3 C2 124.0(3) . .
C1 Ag3 C2 28.2(3) . .
O1 Ag3 C2 136.0(2) . .
O3W Ag3 C2 97.3(3) . .
O2W Ag3 Ag2 167.49(17) . .
C1 Ag3 Ag2 48.24(18) . .
O1 Ag3 Ag2 73.39(16) . .
O3W Ag3 Ag2 94.48(16) . .
C2 Ag3 Ag2 63.00(19) . .
O2W Ag3 Ag1 132.68(16) . .
C1 Ag3 Ag1 42.1(2) . .
O1 Ag3 Ag1 92.80(17) . .
O3W Ag3 Ag1 152.46(16) . .
C2 Ag3 Ag1 69.4(2) . .
Ag2 Ag3 Ag1 58.09(3) . .
Ag4' Ag4 O5 56(2) . .
Ag4' Ag4 O8 178(2) . 4_556
O5 Ag4 O8 122.3(3) . 4_556
Ag4' Ag4 C1 74(3) . .
O5 Ag4 C1 101.6(3) . .
O8 Ag4 C1 105.3(3) 4_556 .
Ag4' Ag4 C1 66(2) . 4_556
O5 Ag4 C1 105.1(3) . 4_556
O8 Ag4 C1 115.7(3) 4_556 4_556
C1 Ag4 C1 104.6(3) . 4_556
Ag4' Ag4 Ag4' 69(3) . 4_556
O5 Ag4 Ag4' 125.0(4) . 4_556
O8 Ag4 Ag4' 112.0(3) 4_556 4_556
C1 Ag4 Ag4' 53.2(4) . 4_556
C1 Ag4 Ag4' 53.6(4) 4_556 4_556
Ag4' Ag4 Ag1 111(2) . 4_556
O5 Ag4 Ag1 130.8(2) . 4_556
O8 Ag4 Ag1 70.94(18) 4_556 4_556
C1 Ag4 Ag1 121.2(2) . 4_556
C1 Ag4 Ag1 44.9(2) 4_556 4_556
Ag4' Ag4 Ag1 73.4(3) 4_556 4_556
Ag4' Ag4 Ag4 80(3) . 4_556
O5 Ag4 Ag4 136.1(2) . 4_556
O8 Ag4 Ag4 101.1(2) 4_556 4_556
C1 Ag4 Ag4 56.7(2) . 4_556
C1 Ag4 Ag4 55.3(2) 4_556 4_556
Ag4' Ag4 Ag4 11.1(3) 4_556 4_556
Ag1 Ag4 Ag4 66.37(8) 4_556 4_556
Ag4' Ag4 Ag2 93(2) . .
O5 Ag4 Ag2 76.8(2) . .
O8 Ag4 Ag2 85.31(18) 4_556 .
C1 Ag4 Ag2 47.72(18) . .
C1 Ag4 Ag2 150.7(2) 4_556 .
Ag4' Ag4 Ag2 100.8(3) 4_556 .
Ag1 Ag4 Ag2 150.35(8) 4_556 .
Ag4 Ag4 Ag2 102.64(13) 4_556 .
Ag4' Ag4 Ag1 114(3) . .
O5 Ag4 Ag1 134.0(2) . .
O8 Ag4 Ag1 65.79(19) 4_556 .
C1 Ag4 Ag1 41.6(2) . .
C1 Ag4 Ag1 110.2(2) 4_556 .
Ag4' Ag4 Ag1 62.1(3) 4_556 .
Ag1 Ag4 Ag1 95.12(7) 4_556 .
Ag4 Ag4 Ag1 56.38(8) 4_556 .
Ag2 Ag4 Ag1 58.07(5) . .
Ag4 Ag4' O5 110(3) . .
Ag4 Ag4' C1 102(2) . 4_556
O5 Ag4' C1 120.7(10) . 4_556
Ag4 Ag4' C1 94(3) . .
O5 Ag4' C1 113.2(8) . .
C1 Ag4' C1 113.0(9) 4_556 .
Ag4 Ag4' C2 128(2) . 4_556
O5 Ag4' C2 99.5(8) . 4_556
C1 Ag4' C2 27.2(3) 4_556 4_556
C1 Ag4' C2 113.1(8) . 4_556
Ag4 Ag4' Ag4' 100(3) . 4_556
O5 Ag4' Ag4' 149.0(6) . 4_556
C1 Ag4' Ag4' 57.2(7) 4_556 4_556
C1 Ag4' Ag4' 56.0(8) . 4_556
C2 Ag4' Ag4' 65.8(6) 4_556 4_556
Ag4 Ag4' Ag4 89(3) . 4_556
O5 Ag4' Ag4 160.1(8) . 4_556
C1 Ag4' Ag4 57.4(5) 4_556 4_556
C1 Ag4' Ag4 58.2(5) . 4_556
C2 Ag4' Ag4 71.2(5) 4_556 4_556
Ag4' Ag4' Ag4 11.1(3) 4_556 4_556
Ag4 Ag4' Ag2 76(2) . .
O5 Ag4' Ag2 78.4(6) . .
C1 Ag4' Ag2 159.2(10) 4_556 .
C1 Ag4' Ag2 47.2(4) . .
C2 Ag4' Ag2 153.2(7) 4_556 .
Ag4' Ag4' Ag2 102.3(11) 4_556 .
Ag4 Ag4' Ag2 101.7(7) 4_556 .
Ag4 Ag4' Ag1 59.4(19) . 4_556
O5 Ag4' Ag1 130.5(10) . 4_556
C1 Ag4' Ag1 42.5(3) 4_556 4_556
C1 Ag4' Ag1 115.6(7) . 4_556
C2 Ag4' Ag1 68.6(4) 4_556 4_556
Ag4' Ag4' Ag1 71.6(6) 4_556 4_556
Ag4 Ag4' Ag1 63.7(4) 4_556 4_556
Ag2 Ag4' Ag1 132.6(5) . 4_556
O9 Ag5 O10 159.5(3) . .
O9 Ag5 O6 109.7(3) . .
O10 Ag5 O6 90.3(3) . .
O9 Ag5 Ag5 80.96(19) . 6_557
O10 Ag5 Ag5 81.30(18) . 6_557
O6 Ag5 Ag5 135.61(17) . 6_557
O4 Ag6 O3 164.7(3) 5_566 .
O4 Ag6 O3W 105.9(3) 5_566 .
O3 Ag6 O3W 89.1(3) . .
O4 Ag6 Ag6 78.6(2) 5_566 5_566
O3 Ag6 Ag6 86.3(2) . 5_566
O3W Ag6 Ag6 174.68(18) . 5_566
C5 S1 C6 104.3(7) . .
C2 C1 Ag1 159.8(7) . .
C2 C1 Ag2 110.1(6) . .
Ag1 C1 Ag2 85.6(3) . .
C2 C1 Ag3 83.6(6) . .
Ag1 C1 Ag3 87.4(3) . .
Ag2 C1 Ag3 78.5(3) . .
C2 C1 Ag4' 88.0(7) . 4_556
Ag1 C1 Ag4' 86.0(5) . 4_556
Ag2 C1 Ag4' 143.8(7) . 4_556
Ag3 C1 Ag4' 136.1(7) . 4_556
C2 C1 Ag4' 99.1(7) . .
Ag1 C1 Ag4' 96.2(5) . .
Ag2 C1 Ag4' 79.3(5) . .
Ag3 C1 Ag4' 157.1(6) . .
Ag4' C1 Ag4' 66.8(9) 4_556 .
C2 C1 Ag4 111.6(7) . .
Ag1 C1 Ag4 84.3(3) . .
Ag2 C1 Ag4 74.8(2) . .
Ag3 C1 Ag4 152.5(4) . .
Ag4' C1 Ag4 69.4(6) 4_556 .
Ag4' C1 Ag4 12.5(3) . .
C2 C1 Ag4 99.6(6) . 4_556
Ag1 C1 Ag4 74.0(3) . 4_556
Ag2 C1 Ag4 138.8(4) . 4_556
Ag3 C1 Ag4 134.1(3) . 4_556
Ag4' C1 Ag4 12.1(3) 4_556 4_556
Ag4' C1 Ag4 68.2(5) . 4_556
Ag4 C1 Ag4 68.0(2) . 4_556
C1 C2 C3 175.5(10) . .
C1 C2 Ag3 68.2(6) . .
C3 C2 Ag3 116.2(6) . .
C1 C2 Ag4' 64.8(6) . 4_556
C3 C2 Ag4' 112.8(7) . 4_556
Ag3 C2 Ag4' 117.0(5) . 4_556
C6 C3 C4 111.5(11) . .
C6 C3 C2 125.3(11) . .
C4 C3 C2 123.2(11) . .
C3 C4 C5 115.3(13) . .
C4 C5 S1 102.2(8) . .
C3 C6 S1 106.7(11) . .
C7 O1 Ag3 122.2(6) . .
C7 O2 Ag2 115.5(6) . .
O2 C7 O1 128.3(9) . .
O2 C7 C8 116.9(10) . .
O1 C7 C8 114.7(10) . .
C9 C8 F12 106.9(12) . .
C9 C8 F11 103.1(13) . .
F12 C8 F11 97.3(14) . .
C9 C8 C7 126.7(13) . .
F12 C8 C7 109.9(10) . .
F11 C8 C7 108.9(11) . .
F15 C9 F13 112.5(14) . .
F15 C9 F14 112.0(13) . .
F13 C9 F14 112.5(16) . .
F15 C9 C8 116.0(18) . .
F13 C9 C8 99.1(16) . .
F14 C9 C8 103.9(15) . .
C10 O3 Ag6 118.3(7) . .
C10 O4 Ag6 128.1(8) . 5_566
O3 C10 O4 128.5(11) . .
O3 C10 C11 116.9(11) . .
O4 C10 C11 114.6(11) . .
F21 C11 F22 108.4(16) . .
F21 C11 C12 105.2(15) . .
F22 C11 C12 105.5(15) . .
F21 C11 C10 110.9(13) . .
F22 C11 C10 112.6(13) . .
C12 C11 C10 113.7(13) . .
F24 C12 F23 110.9(15) . .
F24 C12 F25 110.8(13) . .
F23 C12 F25 109.9(13) . .
F24 C12 C11 110.0(15) . .
F23 C12 C11 104.4(15) . .
F25 C12 C11 110.7(16) . .
C13 O5 Ag4' 134.1(10) . .
C13 O5 Ag4 128.2(8) . .
Ag4' O5 Ag4 13.3(5) . .
C13 O6 Ag2 117.0(6) . .
C13 O6 Ag5 142.1(6) . .
Ag2 O6 Ag5 100.2(3) . .
O5 C13 O6 129.8(10) . .
O5 C13 C14 117.1(12) . .
O6 C13 C14 113.0(11) . .
F32 C14 F31 92.1(13) . .
F32 C14 C15 115.0(15) . .
F31 C14 C15 105.7(16) . .
F32 C14 C13 109.4(16) . .
F31 C14 C13 109.4(14) . .
C15 C14 C13 121.1(14) . .
F35 C15 F34 112.7(15) . .
F35 C15 F33 114.8(16) . .
F34 C15 F33 110.4(14) . .
F35 C15 C14 107.2(18) . .
F34 C15 C14 114.2(16) . .
F33 C15 C14 96.5(18) . .
C16 O7 Ag1 114.2(6) . .
C16 O8 Ag4 129.9(7) . 4_556
O8 C16 O7 129.4(9) . .
O8 C16 C17 118.3(10) . .
O7 C16 C17 112.2(10) . .
F41 C17 F42 97.0(16) . .
F41 C17 C18 111.0(13) . .
F42 C17 C18 103.8(14) . .
F41 C17 C16 111.5(12) . .
F42 C17 C16 113.6(11) . .
C18 C17 C16 117.8(13) . .
F45 C18 F44 116.5(12) . .
F45 C18 F43 117.4(13) . .
F44 C18 F43 114.1(12) . .
F45 C18 C17 102.8(15) . .
F44 C18 C17 109.4(15) . .
F43 C18 C17 92.8(6) . .
C19 O9 Ag5 124.6(8) . .
O9 C19 O9 128.9(14) . 6_557
O9 C19 C20 115.2(7) . .
O9 C19 C20 115.2(7) 6_557 .
F51 C20 F51 72(6) . 6_557
F51 C20 C21 117(3) . .
F51 C20 C21 117(3) 6_557 .
F51 C20 C19 118(3) . .
F51 C20 C19 118(3) 6_557 .
C21 C20 C19 111(2) . .
F51 C20 F51' 129(4) . 6_557
F51 C20 F51' 63.0(19) 6_557 6_557
C21 C20 F51' 68(2) . 6_557
C19 C20 F51' 104.3(13) . 6_557
F51 C20 F51' 63.0(19) . .
F51 C20 F51' 129(4) 6_557 .
C21 C20 F51' 68(2) . .
C19 C20 F51' 104.3(13) . .
F51' C20 F51' 133(4) 6_557 .
F52 C21 F52 85(4) 6_557 .
F52 C21 F53 119(3) 6_557 .
F52 C21 F53 119(3) . .
F52 C21 C20 110(2) 6_557 .
F52 C21 C20 110(2) . .
F53 C21 C20 113(2) . .
F52 C21 F51' 145(2) 6_557 .
F52 C21 F51' 70(2) . .
F53 C21 F51' 94.5(14) . .
C20 C21 F51' 61(2) . .
F52 C21 F51' 70(2) 6_557 6_557
F52 C21 F51' 145(2) . 6_557
F53 C21 F51' 94.5(14) . 6_557
C20 C21 F51' 61(2) . 6_557
F51' C21 F51' 121(5) . 6_557
C20 F51 F51 54(3) . 6_557
C20 F51' C21 50.9(7) . .
C21 F52 F52 48(2) . 6_557
C22 O10 Ag5 124.1(8) . .
O10 C22 O10 129.0(15) 6_557 .
O10 C22 C23 115.1(8) 6_557 .
O10 C22 C23 115.1(8) . .
F61 C23 F61 107(2) 6_557 .
F61 C23 C24 106.8(14) 6_557 .
F61 C23 C24 106.8(14) . .
F61 C23 C22 111.0(11) 6_557 .
F61 C23 C22 111.0(11) . .
C24 C23 C22 114.1(18) . .
F63 C24 F63 101(3) 6_557 .
F63 C24 F62 126.8(17) 6_557 .
F63 C24 F62 126.8(17) . .
F63 C24 C23 98.3(10) 6_557 .
F63 C24 C23 98.3(10) . .
F62 C24 C23 97.3(16) . .
Ag6 O3W Ag3 117.7(3) . .

loop_
_geom_bond_atom_site_label_1
_geom_bond_atom_site_label_2
_geom_bond_distance
_geom_bond_site_symmetry_2
Ag1 C1 2.103(9) .
Ag1 O7 2.183(7) .
Ag1 Ag4 2.864(3) 4_556
Ag1 Ag2 2.9614(11) .
Ag1 Ag4' 3.107(17) 4_556
Ag1 Ag3 3.1334(12) .
Ag1 Ag4 3.151(3) .
Ag2 C1 2.252(8) .
Ag2 O6 2.289(7) .
Ag2 O2 2.326(7) .
Ag2 O4W 2.458(7) .
Ag2 Ag4 2.938(3) .
Ag2 Ag3 2.9579(12) .
Ag2 Ag4' 3.018(19) .
Ag3 O2W 2.402(7) .
Ag3 C1 2.420(9) .
Ag3 O1 2.421(6) .
Ag3 O3W 2.553(7) .
Ag3 C2 2.591(9) .
Ag4 Ag4' 0.556(14) .
Ag4 O5 2.270(8) .
Ag4 O8 2.457(7) 4_556
Ag4 C1 2.567(9) .
Ag4 C1 2.609(9) 4_556
Ag4 Ag4' 2.85(2) 4_556
Ag4 Ag1 2.864(3) 4_556
Ag4 Ag4 2.893(5) 4_556
Ag4' O5 2.02(2) .
Ag4' C1 2.438(19) 4_556
Ag4' C1 2.47(2) .
Ag4' C2 2.694(19) 4_556
Ag4' Ag4' 2.70(4) 4_556
Ag4' Ag4 2.85(2) 4_556
Ag4' Ag1 3.107(17) 4_556
Ag5 O9 2.186(8) .
Ag5 O10 2.190(8) .
Ag5 O6 2.509(7) .
Ag5 Ag5 2.9088(16) 6_557
Ag6 O4 2.203(8) 5_566
Ag6 O3 2.216(8) .
Ag6 O3W 2.399(6) .
Ag6 Ag6 2.8047(17) 5_566
S1 C5 1.537(14) .
S1 C6 1.693(15) .
C1 C2 1.234(12) .
C1 Ag4' 2.438(19) 4_556
C1 Ag4 2.609(9) 4_556
C2 C3 1.417(13) .
C2 Ag4' 2.694(19) 4_556
C3 C6 1.369(17) .
C3 C4 1.396(17) .
C4 C5 1.531(16) .
O1 C7 1.268(11) .
O2 C7 1.212(11) .
C7 C8 1.510(16) .
C8 C9 1.36(3) .
C8 F12 1.384(14) .
C8 F11 1.453(15) .
C9 F15 1.321(13) .
C9 F13 1.336(15) .
C9 F14 1.337(14) .
O3 C10 1.226(14) .
O4 C10 1.249(13) .
O4 Ag6 2.203(8) 5_566
C10 C11 1.538(18) .
C11 F21 1.337(18) .
C11 F22 1.378(19) .
C11 C12 1.448(5) .
C12 F24 1.300(14) .
C12 F23 1.328(15) .
C12 F25 1.338(14) .
O5 C13 1.199(13) .
O6 C13 1.257(13) .
C13 C14 1.537(17) .
C14 F32 1.30(2) .
C14 F31 1.34(2) .
C14 C15 1.449(5) .
C15 F35 1.246(14) .
C15 F34 1.270(14) .
C15 F33 1.278(15) .
O7 C16 1.245(13) .
O8 C16 1.238(13) .
O8 Ag4 2.457(7) 4_556
C16 C17 1.54(2) .
C17 F41 1.363(16) .
C17 F42 1.403(14) .
C17 C18 1.447(5) .
C18 F45 1.264(13) .
C18 F44 1.300(13) .
C18 F43 1.312(13) .
O9 C19 1.231(9) .
C19 O9 1.231(9) 6_557
C19 C20 1.544(17) .
C20 F51 1.20(3) .
C20 F51 1.20(3) 6_557
C20 C21 1.501(5) .
C20 F51' 1.70(4) 6_557
C20 F51' 1.70(4) .
C21 F52 1.29(2) 6_557
C21 F52 1.29(2) .
C21 F53 1.30(2) .
C21 F51' 1.79(4) .
C21 F51' 1.79(4) 6_557
F51 F51 1.41(11) 6_557
F52 F52 1.74(7) 6_557
O10 C22 1.244(9) .
C22 O10 1.244(9) 6_557
C22 C23 1.62(3) .
C23 F61 1.367(18) 6_557
C23 F61 1.367(18) .
C23 C24 1.449(5) .
C24 F63 1.32(2) 6_557
C24 F63 1.32(2) .
C24 F62 1.33(2) .
